data_4061411
_journal_name_full Organometallics
_journal_paper_doi 10.1021/om050063w
_journal_year 2005
_chemical_formula_moiety 'C31 H53 N7 O Ti, 0.5(C6 H14)'
_chemical_formula_sum 'C34 H60 N7 O Ti'
_chemical_formula_weight 630.79
_space_group_IT_number 2
_symmetry_cell_setting triclinic
_symmetry_space_group_name_Hall '-P 1'
_symmetry_space_group_name_H-M 'P -1'
_cell_angle_alpha 108.529(1)
_cell_angle_beta 107.328(1)
_cell_angle_gamma 103.069(1)
_cell_formula_units_Z 2
_cell_length_a 10.7759(2)
_cell_length_b 13.7408(3)
_cell_length_c 14.4792(3)
_cell_measurement_temperature 100
_cell_volume 1814.58(6)
_diffrn_ambient_temperature 100
_exptl_crystal_density_diffrn 1.154
_cod_database_code 4061411

loop_
_symmetry_equiv_pos_as_xyz
'x, y, z'
'-x, -y, -z'

loop_
_atom_site_label
_atom_site_type_symbol
_atom_site_fract_x
_atom_site_fract_y
_atom_site_fract_z
_atom_site_U_iso_or_equiv
_atom_site_adp_type
_atom_site_occupancy
_atom_site_symmetry_multiplicity
_atom_site_calc_flag
_atom_site_refinement_flags
_atom_site_disorder_assembly
_atom_site_disorder_group
Ti1 Ti 0.04028(3) 0.22581(2) 0.27992(2) 0.01648(7) Uani 1 1 d . . .
O1 O 0.14312(11) 0.12716(8) 0.30461(8) 0.0181(2) Uani 1 1 d . . .
N1 N -0.05472(14) 0.14437(10) 0.37841(10) 0.0197(3) Uani 1 1 d . . .
N2 N -0.10548(13) 0.03297(10) 0.34810(10) 0.0185(3) Uani 1 1 d . . .
N3 N -0.14354(14) 0.06174(10) 0.14238(10) 0.0191(3) Uani 1 1 d . . .
N4 N -0.19496(13) -0.02895(10) 0.15920(10) 0.0174(2) Uani 1 1 d . . .
N5 N -0.11028(14) 0.28560(11) 0.26196(11) 0.0218(3) Uani 1 1 d . . .
N6 N 0.10893(14) 0.24239(10) 0.17318(11) 0.0214(3) Uani 1 1 d . . .
N7 N 0.17499(14) 0.36505(11) 0.39252(11) 0.0238(3) Uani 1 1 d . . .
C1 C 0.14352(16) 0.02641(12) 0.28380(11) 0.0162(3) Uani 1 1 d . . .
C2 C 0.26939(16) 0.00330(12) 0.29659(12) 0.0188(3) Uani 1 1 d . . .
C3 C 0.26009(17) -0.10573(13) 0.26579(12) 0.0199(3) Uani 1 1 d . . .
H3 H 0.3419 -0.1202 0.2734 0.024 Uiso 1 1 calc R . .
C4 C 0.13664(17) -0.19520(12) 0.22418(12) 0.0190(3) Uani 1 1 d . . .
C5 C 0.01721(16) -0.17068(12) 0.21844(11) 0.0179(3) Uani 1 1 d . . .
H5 H -0.0667 -0.2275 0.1934 0.021 Uiso 1 1 calc R . .
C6 C 0.02007(16) -0.06220(12) 0.24957(11) 0.0171(3) Uani 1 1 d . . .
C7 C -0.11498(16) -0.04650(12) 0.24898(12) 0.0177(3) Uani 1 1 d . . .
H7 H -0.1735 -0.1172 0.2408 0.021 Uiso 1 1 calc R . .
C8 C -0.06408(17) 0.18791(14) 0.47174(12) 0.0232(3) Uani 1 1 d . . .
C9 C -0.12077(17) 0.10549(14) 0.50052(13) 0.0248(3) Uani 1 1 d . . .
H9 H -0.1373 0.1153 0.5618 0.030 Uiso 1 1 calc R . .
C10 C -0.14698(16) 0.00756(14) 0.42036(13) 0.0217(3) Uani 1 1 d . . .
C11 C -0.0154(2) 0.30907(15) 0.53298(15) 0.0343(4) Uani 1 1 d . . .
H111 H 0.0803 0.3413 0.5459 0.041 Uiso 1 1 calc R . .
H112 H -0.0247 0.3247 0.5996 0.041 Uiso 1 1 calc R . .
H113 H -0.0706 0.3393 0.4929 0.041 Uiso 1 1 calc R . .
C12 C -0.21095(19) -0.10729(15) 0.40688(15) 0.0294(4) Uani 1 1 d . . .
H121 H -0.3051 -0.1386 0.3550 0.035 Uiso 1 1 calc R . .
H122 H -0.2102 -0.1066 0.4736 0.035 Uiso 1 1 calc R . .
H123 H -0.1587 -0.1505 0.3834 0.035 Uiso 1 1 calc R . .
C13 C -0.24459(17) 0.05004(13) 0.05438(12) 0.0210(3) Uani 1 1 d . . .
C14 C -0.35908(17) -0.04632(13) 0.01682(12) 0.0220(3) Uani 1 1 d . . .
H14 H -0.4416 -0.0718 -0.0426 0.026 Uiso 1 1 calc R . .
C15 C -0.32514(16) -0.09518(12) 0.08485(12) 0.0211(3) Uani 1 1 d . . .
C16 C -0.23093(19) 0.13042(15) 0.00564(14) 0.0294(4) Uani 1 1 d . . .
H161 H -0.1484 0.1936 0.0523 0.035 Uiso 1 1 calc R . .
H162 H -0.3107 0.1524 -0.0055 0.035 Uiso 1 1 calc R . .
H163 H -0.2249 0.0970 -0.0612 0.035 Uiso 1 1 calc R . .
C17 C -0.40538(19) -0.19988(14) 0.08375(16) 0.0327(4) Uani 1 1 d . . .
H171 H -0.3531 -0.2480 0.0799 0.039 Uiso 1 1 calc R . .
H172 H -0.4926 -0.2345 0.0231 0.039 Uiso 1 1 calc R . .
H173 H -0.4220 -0.1844 0.1476 0.039 Uiso 1 1 calc R . .
C18 C -0.24771(17) 0.24045(14) 0.25906(14) 0.0264(3) Uani 1 1 d . . .
H181 H -0.2625 0.2943 0.3117 0.032 Uiso 1 1 calc R . .
H182 H -0.2547 0.1764 0.2736 0.032 Uiso 1 1 calc R . .
H183 H -0.3168 0.2208 0.1900 0.032 Uiso 1 1 calc R . .
C19 C -0.1055(2) 0.37860(14) 0.23289(16) 0.0308(4) Uani 1 1 d . . .
H191 H -0.1718 0.3534 0.1614 0.037 Uiso 1 1 calc R . .
H192 H -0.0139 0.4117 0.2377 0.037 Uiso 1 1 calc R . .
H193 H -0.1277 0.4317 0.2805 0.037 Uiso 1 1 calc R . .
C20 C 0.10342(18) 0.14971(14) 0.08534(13) 0.0254(3) Uani 1 1 d . . .
H201 H 0.0405 0.1440 0.0193 0.031 Uiso 1 1 calc R . .
H202 H 0.0716 0.0833 0.0939 0.031 Uiso 1 1 calc R . .
H203 H 0.1945 0.1609 0.0851 0.031 Uiso 1 1 calc R . .
C21 C 0.1746(2) 0.34383(15) 0.16800(17) 0.0353(4) Uani 1 1 d . . .
H211 H 0.2627 0.3457 0.1645 0.042 Uiso 1 1 calc R . .
H212 H 0.1888 0.4050 0.2303 0.042 Uiso 1 1 calc R . .
H213 H 0.1160 0.3479 0.1058 0.042 Uiso 1 1 calc R . .
C22 C 0.1569(2) 0.46684(13) 0.44709(15) 0.0308(4) Uani 1 1 d . . .
H221 H 0.2081 0.4937 0.5223 0.037 Uiso 1 1 calc R . .
H222 H 0.0601 0.4532 0.4320 0.037 Uiso 1 1 calc R . .
H223 H 0.1906 0.5206 0.4228 0.037 Uiso 1 1 calc R . .
C23 C 0.32379(19) 0.38777(15) 0.42291(17) 0.0378(4) Uani 1 1 d . . .
H231 H 0.3631 0.4479 0.4078 0.045 Uiso 1 1 calc R . .
H232 H 0.3384 0.3238 0.3833 0.045 Uiso 1 1 calc R . .
H233 H 0.3677 0.4065 0.4975 0.045 Uiso 1 1 calc R . .
C24 C 0.41052(17) 0.09608(13) 0.34357(13) 0.0225(3) Uani 1 1 d . . .
C25 C 0.41156(17) 0.15913(13) 0.27262(13) 0.0236(3) Uani 1 1 d . . .
H251 H 0.4030 0.1112 0.2045 0.028 Uiso 1 1 calc R . .
H252 H 0.4973 0.2205 0.3056 0.028 Uiso 1 1 calc R . .
H253 H 0.3350 0.1850 0.2636 0.028 Uiso 1 1 calc R . .
C26 C 0.43887(18) 0.17326(15) 0.45692(14) 0.0302(4) Uani 1 1 d . . .
H261 H 0.3616 0.1972 0.4561 0.036 Uiso 1 1 calc R . .
H262 H 0.5217 0.2358 0.4834 0.036 Uiso 1 1 calc R . .
H263 H 0.4510 0.1350 0.5021 0.036 Uiso 1 1 calc R . .
C27 C 0.53161(18) 0.05379(16) 0.35128(18) 0.0353(4) Uani 1 1 d . . .
H271 H 0.5327 0.0116 0.3929 0.042 Uiso 1 1 calc R . .
H272 H 0.6176 0.1149 0.3845 0.042 Uiso 1 1 calc R . .
H273 H 0.5203 0.0084 0.2813 0.042 Uiso 1 1 calc R . .
C28 C 0.13947(18) -0.31198(12) 0.18927(13) 0.0221(3) Uani 1 1 d . . .
C29 C -0.00378(19) -0.39862(13) 0.14835(15) 0.0291(4) Uani 1 1 d . . .
H291 H -0.0375 -0.3866 0.2038 0.035 Uiso 1 1 calc R . .
H292 H 0.0028 -0.4703 0.1267 0.035 Uiso 1 1 calc R . .
H293 H -0.0668 -0.3936 0.0887 0.035 Uiso 1 1 calc R . .
C30 C 0.1931(2) -0.33537(14) 0.10000(14) 0.0307(4) Uani 1 1 d . . .
H301 H 0.1981 -0.4076 0.0799 0.037 Uiso 1 1 calc R . .
H302 H 0.2839 -0.2821 0.1248 0.037 Uiso 1 1 calc R . .
H303 H 0.1307 -0.3310 0.0396 0.037 Uiso 1 1 calc R . .
C31 C 0.2393(2) -0.32296(14) 0.28323(14) 0.0305(4) Uani 1 1 d . . .
H311 H 0.2076 -0.3089 0.3398 0.037 Uiso 1 1 calc R . .
H312 H 0.3308 -0.2709 0.3079 0.037 Uiso 1 1 calc R . .
H313 H 0.2417 -0.3959 0.2607 0.037 Uiso 1 1 calc R . .
C32 C -0.4203(4) -0.4300(3) 0.2509(4) 0.1126(14) Uani 1 1 d . . .
H321 H -0.4680 -0.3787 0.2547 0.135 Uiso 1 1 calc R . .
H322 H -0.3342 -0.3986 0.3123 0.135 Uiso 1 1 calc R . .
H323 H -0.4773 -0.4962 0.2488 0.135 Uiso 1 1 calc R . .
C33 C -0.3910(4) -0.4566(3) 0.1508(4) 0.1011(15) Uani 1 1 d . . .
C34 C -0.5128(3) -0.4864(2) 0.0516(4) 0.0866(13) Uani 1 1 d . . .
H331 H -0.345(4) -0.524(3) 0.130(3) 0.119(13) Uiso 1 1 d . . .
H332 H -0.316(4) -0.387(3) 0.156(3) 0.132(14) Uiso 1 1 d . . .
H341 H -0.548(3) -0.422(3) 0.062(2) 0.082(9) Uiso 1 1 d . . .
H342 H -0.587(3) -0.549(3) 0.047(2) 0.080(9) Uiso 1 1 d . . .

loop_
_atom_site_aniso_label
_atom_site_aniso_U_11
_atom_site_aniso_U_22
_atom_site_aniso_U_33
_atom_site_aniso_U_23
_atom_site_aniso_U_13
_atom_site_aniso_U_12
Ti1 0.01909(14) 0.01426(12) 0.01808(13) 0.00680(10) 0.00904(11) 0.00708(10)
O1 0.0190(5) 0.0154(5) 0.0213(5) 0.0080(4) 0.0083(4) 0.0077(4)
N1 0.0227(7) 0.0192(6) 0.0180(6) 0.0073(5) 0.0088(5) 0.0085(5)
N2 0.0203(6) 0.0207(6) 0.0200(6) 0.0113(5) 0.0106(5) 0.0092(5)
N3 0.0216(7) 0.0188(6) 0.0200(6) 0.0109(5) 0.0091(5) 0.0071(5)
N4 0.0180(6) 0.0161(6) 0.0193(6) 0.0090(5) 0.0073(5) 0.0059(5)
N5 0.0227(7) 0.0207(6) 0.0275(7) 0.0124(6) 0.0123(6) 0.0108(5)
N6 0.0258(7) 0.0196(6) 0.0242(7) 0.0109(5) 0.0143(6) 0.0093(5)
N7 0.0246(7) 0.0170(6) 0.0255(7) 0.0040(5) 0.0099(6) 0.0070(5)
C1 0.0209(7) 0.0165(6) 0.0136(6) 0.0077(5) 0.0074(6) 0.0080(6)
C2 0.0209(8) 0.0214(7) 0.0182(7) 0.0114(6) 0.0088(6) 0.0085(6)
C3 0.0225(8) 0.0248(7) 0.0210(7) 0.0131(6) 0.0116(6) 0.0143(6)
C4 0.0278(8) 0.0179(7) 0.0163(7) 0.0096(6) 0.0099(6) 0.0117(6)
C5 0.0217(7) 0.0165(7) 0.0161(7) 0.0085(6) 0.0069(6) 0.0060(6)
C6 0.0196(7) 0.0190(7) 0.0157(7) 0.0091(6) 0.0072(6) 0.0089(6)
C7 0.0197(7) 0.0173(7) 0.0183(7) 0.0093(6) 0.0082(6) 0.0070(6)
C8 0.0248(8) 0.0301(8) 0.0185(7) 0.0103(7) 0.0108(7) 0.0132(7)
C9 0.0249(8) 0.0382(9) 0.0207(8) 0.0168(7) 0.0130(7) 0.0159(7)
C10 0.0182(7) 0.0323(8) 0.0242(8) 0.0186(7) 0.0108(6) 0.0129(6)
C11 0.0475(12) 0.0307(9) 0.0247(9) 0.0055(7) 0.0204(9) 0.0146(8)
C12 0.0271(9) 0.0353(9) 0.0359(10) 0.0238(8) 0.0160(8) 0.0110(7)
C13 0.0230(8) 0.0253(8) 0.0170(7) 0.0093(6) 0.0091(6) 0.0105(6)
C14 0.0199(8) 0.0260(8) 0.0182(7) 0.0070(6) 0.0059(6) 0.0102(6)
C15 0.0186(7) 0.0203(7) 0.0224(8) 0.0065(6) 0.0075(6) 0.0074(6)
C16 0.0302(9) 0.0352(9) 0.0261(9) 0.0196(8) 0.0090(7) 0.0104(7)
C17 0.0230(9) 0.0233(8) 0.0408(10) 0.0138(8) 0.0029(8) 0.0014(7)
C18 0.0227(8) 0.0306(9) 0.0301(9) 0.0134(7) 0.0132(7) 0.0120(7)
C19 0.0323(10) 0.0265(9) 0.0428(11) 0.0202(8) 0.0169(8) 0.0154(7)
C20 0.0296(9) 0.0288(8) 0.0234(8) 0.0113(7) 0.0153(7) 0.0132(7)
C21 0.0454(11) 0.0283(9) 0.0463(11) 0.0219(9) 0.0294(10) 0.0134(8)
C22 0.0355(10) 0.0185(8) 0.0332(9) 0.0039(7) 0.0150(8) 0.0085(7)
C23 0.0243(9) 0.0254(9) 0.0439(11) -0.0002(8) 0.0066(8) 0.0044(7)
C24 0.0199(8) 0.0252(8) 0.0256(8) 0.0134(7) 0.0094(7) 0.0088(6)
C25 0.0231(8) 0.0260(8) 0.0260(8) 0.0134(7) 0.0127(7) 0.0083(6)
C26 0.0238(9) 0.0337(9) 0.0228(8) 0.0115(7) 0.0039(7) -0.0002(7)
C27 0.0202(8) 0.0376(10) 0.0573(13) 0.0286(10) 0.0155(9) 0.0135(8)
C28 0.0311(9) 0.0188(7) 0.0209(7) 0.0094(6) 0.0117(7) 0.0130(6)
C29 0.0381(10) 0.0185(7) 0.0325(9) 0.0115(7) 0.0144(8) 0.0115(7)
C30 0.0464(11) 0.0237(8) 0.0294(9) 0.0108(7) 0.0213(9) 0.0176(8)
C31 0.0399(10) 0.0254(8) 0.0310(9) 0.0155(7) 0.0115(8) 0.0181(8)
C32 0.085(3) 0.097(3) 0.143(4) 0.049(3) 0.051(3) 0.005(2)
C33 0.060(2) 0.074(2) 0.192(5) 0.073(3) 0.059(3) 0.0252(18)
C34 0.0605(19) 0.0358(13) 0.183(4) 0.051(2) 0.064(2) 0.0214(13)

loop_
_geom_bond_atom_site_label_1
_geom_bond_atom_site_label_2
_geom_bond_distance
_geom_bond_site_symmetry_2
_geom_bond_publ_flag
Ti1 N7 1.9436(14) . ?
Ti1 N6 1.9535(13) . ?
Ti1 N5 1.9651(13) . ?
Ti1 O1 1.9862(10) . ?
Ti1 N1 2.3874(13) . ?
Ti1 N3 2.3977(13) . ?
O1 C1 1.3212(16) . ?
N1 C8 1.3376(19) . ?
N1 N2 1.3734(17) . ?
N2 C10 1.3626(19) . ?
N2 C7 1.4590(19) . ?
N3 C13 1.341(2) . ?
N3 N4 1.3713(16) . ?
N4 C15 1.362(2) . ?
N4 C7 1.4548(19) . ?
N5 C18 1.453(2) . ?
N5 C19 1.462(2) . ?
N6 C21 1.450(2) . ?
N6 C20 1.461(2) . ?
N7 C23 1.459(2) . ?
N7 C22 1.460(2) . ?
C1 C6 1.410(2) . ?
C1 C2 1.434(2) . ?
C2 C3 1.391(2) . ?
C2 C24 1.535(2) . ?
C3 C4 1.399(2) . ?
C3 H3 0.9300 . ?
C4 C5 1.388(2) . ?
C4 C28 1.532(2) . ?
C5 C6 1.4035(19) . ?
C5 H5 0.9300 . ?
C6 C7 1.517(2) . ?
C7 H7 0.9800 . ?
C8 C9 1.403(2) . ?
C8 C11 1.491(2) . ?
C9 C10 1.370(2) . ?
C9 H9 0.9300 . ?
C10 C12 1.495(2) . ?
C11 H111 0.9600 . ?
C11 H112 0.9600 . ?
C11 H113 0.9600 . ?
C12 H121 0.9600 . ?
C12 H122 0.9600 . ?
C12 H123 0.9600 . ?
C13 C14 1.405(2) . ?
C13 C16 1.491(2) . ?
C14 C15 1.368(2) . ?
C14 H14 0.9300 . ?
C15 C17 1.494(2) . ?
C16 H161 0.9600 . ?
C16 H162 0.9600 . ?
C16 H163 0.9600 . ?
C17 H171 0.9600 . ?
C17 H172 0.9600 . ?
C17 H173 0.9600 . ?
C18 H181 0.9600 . ?
C18 H182 0.9600 . ?
C18 H183 0.9600 . ?
C19 H191 0.9600 . ?
C19 H192 0.9600 . ?
C19 H193 0.9600 . ?
C20 H201 0.9600 . ?
C20 H202 0.9600 . ?
C20 H203 0.9600 . ?
C21 H211 0.9600 . ?
C21 H212 0.9600 . ?
C21 H213 0.9600 . ?
C22 H221 0.9600 . ?
C22 H222 0.9600 . ?
C22 H223 0.9600 . ?
C23 H231 0.9600 . ?
C23 H232 0.9600 . ?
C23 H233 0.9600 . ?
C24 C27 1.533(2) . ?
C24 C26 1.536(2) . ?
C24 C25 1.541(2) . ?
C25 H251 0.9600 . ?
C25 H252 0.9600 . ?
C25 H253 0.9600 . ?
C26 H261 0.9600 . ?
C26 H262 0.9600 . ?
C26 H263 0.9600 . ?
C27 H271 0.9600 . ?
C27 H272 0.9600 . ?
C27 H273 0.9600 . ?
C28 C29 1.525(2) . ?
C28 C31 1.537(2) . ?
C28 C30 1.540(2) . ?
C29 H291 0.9600 . ?
C29 H292 0.9600 . ?
C29 H293 0.9600 . ?
C30 H301 0.9600 . ?
C30 H302 0.9600 . ?
C30 H303 0.9600 . ?
C31 H311 0.9600 . ?
C31 H312 0.9600 . ?
C31 H313 0.9600 . ?
C32 C33 1.523(6) . ?
C32 H321 0.9600 . ?
C32 H322 0.9600 . ?
C32 H323 0.9600 . ?
C33 C34 1.488(6) . ?
C33 H331 1.15(4) . ?
C33 H332 1.07(4) . ?
C34 C34 1.543(8) 2_445 ?
C34 H341 1.03(3) . ?
C34 H342 1.00(3) . ?
